data_7061467
loop_
_publ_author_name
'Bhaumik, Prasanta Kumar'
'Gomila, Rosa M.'
'Frontera, Antonio'
'Benmansour, Samia'
'G\'omez-Garc\'ia, Carlos J.'
'Chattopadhyay, Shouvik'

_publ_section_title
;
 Insight into non-covalent interactions in a [Cu(N3)4]2&#x2212; bridged
 hetero-pentanuclear copper(ii)/sodium complex with special emphasis on
 the strong CH&#x22EF;\p[Cu(N3)4] interactions
;
_journal_issue 23
_journal_name_full 'New Journal of Chemistry'
_journal_page_first 11286
_journal_page_last 11295
_journal_paper_doi 10.1039/D2NJ00614F
_journal_volume 46
_journal_year 2022
_chemical_formula_moiety 'C46 H56 Cu3 N16 Na2 O8'
_chemical_formula_sum 'C46 H56 Cu3 N16 Na2 O8'
_chemical_formula_weight 1197.66
_space_group_crystal_system triclinic
_space_group_IT_number 2
_space_group_name_Hall '-P 1'
_space_group_name_H-M_alt 'P -1'
_atom_sites_solution_hydrogens geom
_audit_creation_method SHELXL-2018/3
_audit_update_record
;
2022-04-20 deposited with the CCDC.	2022-04-22 downloaded from the CCDC.
;
_cell_angle_alpha 89.536(3)
_cell_angle_beta 87.009(3)
_cell_angle_gamma 84.316(3)
_cell_formula_units_Z 1
_cell_length_a 8.7010(10)
_cell_length_b 11.0102(12)
_cell_length_c 13.1693(14)
_cell_measurement_reflns_used 900
_cell_measurement_temperature 273(2)
_cell_measurement_theta_max 25.025
_cell_measurement_theta_min 1.859
_cell_volume 1253.7(2)
_computing_cell_refinement 'SAINT (Bruker, 2000)'
_computing_data_collection 'SMART (Bruker, 2000)'
_computing_data_reduction SAINT
_computing_molecular_graphics 'Ortep-3 for Windows (Farrugia, 1999) and CAMERON (Watkin et al., 1993)'
_computing_publication_material 'PLATON (Spek, 2003)'
_computing_structure_refinement 'SHELXL-2018/3 (Sheldrick, 2018)'
_computing_structure_solution 'SHELXT 2014/5 (Sheldrick, 2014)'
_diffrn_ambient_temperature 273(2)
_diffrn_measured_fraction_theta_full 0.996
_diffrn_measured_fraction_theta_max 0.996
_diffrn_measurement_device_type 'Bruker SMART CCD area detector'
_diffrn_measurement_method '\f and \w scans'
_diffrn_radiation_type MoK\a
_diffrn_radiation_wavelength 0.71073
_diffrn_reflns_av_R_equivalents 0.0411
_diffrn_reflns_av_unetI/netI 0.0214
_diffrn_reflns_Laue_measured_fraction_full 0.996
_diffrn_reflns_Laue_measured_fraction_max 0.996
_diffrn_reflns_limit_h_max 10
_diffrn_reflns_limit_h_min -10
_diffrn_reflns_limit_k_max 13
_diffrn_reflns_limit_k_min -13
_diffrn_reflns_limit_l_max 15
_diffrn_reflns_limit_l_min -15
_diffrn_reflns_number 35637
_diffrn_reflns_point_group_measured_fraction_full 0.996
_diffrn_reflns_point_group_measured_fraction_max 0.996
_diffrn_reflns_theta_full 25.025
_diffrn_reflns_theta_max 25.025
_diffrn_reflns_theta_min 1.859
_diffrn_source 'fine-focus sealed tube'
_exptl_absorpt_coefficient_mu 1.349
_exptl_absorpt_correction_T_max 0.764
_exptl_absorpt_correction_T_min 0.450
_exptl_absorpt_correction_type multi-scan
_exptl_absorpt_process_details SADABS
_exptl_crystal_colour BROWN
_exptl_crystal_density_diffrn 1.586
_exptl_crystal_description BLOCK
_exptl_crystal_F_000 617
_exptl_crystal_size_max 0.8
_exptl_crystal_size_mid 0.5
_exptl_crystal_size_min 0.2
_refine_diff_density_max 0.229
_refine_diff_density_min -0.264
_refine_diff_density_rms 0.046
_refine_ls_extinction_method none
_refine_ls_goodness_of_fit_ref 1.061
_refine_ls_hydrogen_treatment constr
_refine_ls_matrix_type full
_refine_ls_number_parameters 340
_refine_ls_number_reflns 4426
_refine_ls_number_restraints 0
_refine_ls_restrained_S_all 1.061
_refine_ls_R_factor_all 0.0284
_refine_ls_R_factor_gt 0.0245
_refine_ls_shift/su_max 0.001
_refine_ls_shift/su_mean 0.000
_refine_ls_structure_factor_coef Fsqd
_refine_ls_weighting_details 'w=1/[\s^2^(Fo^2^)+(0.0271P)^2^+0.6919P] where P=(Fo^2^+2Fc^2^)/3'
_refine_ls_weighting_scheme calc
_refine_ls_wR_factor_gt 0.0627
_refine_ls_wR_factor_ref 0.0652
_reflns_Friedel_coverage 0.000
_reflns_number_gt 4046
_reflns_number_total 4442
_reflns_threshold_expression 'I > 2\s(I)'
_cod_data_source_file d2nj00614f2.cif
_cod_data_source_block shelx
_cod_depositor_comments
;
The following automatic conversions were performed:

data item '_exptl_absorpt_correction_type' value 'MULTI-SCAN' was
changed to 'multi-scan' in accordance with the
/home/data/users/saulius/crontab/automatic-downloads/rss-feeds/RSC/lib/dictionaries/cif_core.dic
dictionary named 'cif_core.dic' version 2.4.2 last updated on
2011-04-26.

Automatic conversion script
Id: cif_fix_values 7556 2019-12-06 15:28:31Z antanas 

 Adding full bibliography for 7061467.cif.
;
_cod_database_code 7061467
_shelx_shelxl_version_number 2018/3
_shelx_space_group_comment
;
The symmetry employed for this shelxl refinement is uniquely defined
by the following loop, which should always be used as a source of
symmetry information in preference to the above space-group names.
They are only intended as comments.
;
_shelx_estimated_absorpt_t_min 0.450
_shelx_estimated_absorpt_t_max 0.764

loop_
_space_group_symop_operation_xyz
'x, y, z'
'-x, -y, -z'

loop_
_atom_site_label
_atom_site_type_symbol
_atom_site_fract_x
_atom_site_fract_y
_atom_site_fract_z
_atom_site_U_iso_or_equiv
_atom_site_adp_type
_atom_site_occupancy
_atom_site_site_symmetry_order
_atom_site_calc_flag
_atom_site_refinement_flags_posn
_atom_site_refinement_flags_adp
_atom_site_refinement_flags_occupancy
_atom_site_disorder_assembly
_atom_site_disorder_group
Cu1 Cu 0.71396(2) 0.29933(2) 0.40216(2) 0.02621(8) Uani 1 1 d . . . . .
Cu2 Cu 1.000000 0.500000 1.000000 0.03668(10) Uani 1 2 d S . P . .
Na1 Na 0.77487(9) 0.21327(8) 0.64674(6) 0.0412(2) Uani 1 1 d . . . . .
O1 O 0.87827(15) 0.23103(13) 0.48415(10) 0.0342(3) Uani 1 1 d . . . . .
O2 O 0.59853(15) 0.27765(13) 0.52819(10) 0.0353(3) Uani 1 1 d . . . . .
O3 O 1.03724(16) 0.11571(13) 0.62550(11) 0.0378(3) Uani 1 1 d . . . . .
O4 O 0.50284(16) 0.22941(14) 0.71467(10) 0.0382(3) Uani 1 1 d . . . . .
N2 N 0.52644(18) 0.37090(14) 0.33570(11) 0.0286(3) Uani 1 1 d . . . . .
N3 N 0.8134(2) 0.3656(2) 0.77097(16) 0.0548(5) Uani 1 1 d . . . . .
N1 N 0.85392(18) 0.29206(15) 0.27886(12) 0.0292(3) Uani 1 1 d . . . . .
N8 N 0.7706(3) 0.8066(3) 0.95444(19) 0.0778(8) Uani 1 1 d . . . . .
N4 N 0.8452(2) 0.43939(17) 0.82568(14) 0.0388(4) Uani 1 1 d . . . . .
C4 C 1.2531(2) 0.0641(2) 0.50348(18) 0.0442(5) Uani 1 1 d . . . . .
H4 H 1.310770 0.021398 0.552106 0.053 Uiso 1 1 calc R U . . .
C2 C 1.1243(3) 0.0539(2) 0.70350(17) 0.0405(5) Uani 1 1 d . . . . .
H2A H 1.221502 0.088910 0.709122 0.049 Uiso 1 1 calc R U . . .
H2B H 1.146858 -0.031917 0.686805 0.049 Uiso 1 1 calc R U . . .
C5 C 1.3151(2) 0.0725(2) 0.40404(19) 0.0501(6) Uani 1 1 d . . . . .
H5 H 1.413704 0.035563 0.386868 0.060 Uiso 1 1 calc R U . . .
C1 C 1.0306(3) 0.0677(2) 0.80161(18) 0.0544(6) Uani 1 1 d . . . . .
H1A H 1.087192 0.026757 0.854734 0.082 Uiso 1 1 calc R U . . .
H1B H 1.009352 0.152736 0.817723 0.082 Uiso 1 1 calc R U . . .
H1C H 0.934976 0.032343 0.795487 0.082 Uiso 1 1 calc R U . . .
C6 C 1.2322(2) 0.1343(2) 0.33245(18) 0.0422(5) Uani 1 1 d . . . . .
H6 H 1.274815 0.140291 0.266552 0.051 Uiso 1 1 calc R U . . .
C12 C 0.6121(3) 0.1850(2) 0.16744(17) 0.0421(5) Uani 1 1 d . . . . .
H12A H 0.687184 0.137864 0.124069 0.063 Uiso 1 1 calc R U . . .
H12B H 0.622745 0.158740 0.236624 0.063 Uiso 1 1 calc R U . . .
H12C H 0.510006 0.173579 0.147320 0.063 Uiso 1 1 calc R U . . .
C18 C 0.1618(2) 0.4201(2) 0.62670(17) 0.0411(5) Uani 1 1 d . . . . .
H18 H 0.064590 0.454037 0.650540 0.049 Uiso 1 1 calc R U . . .
N6 N 0.9107(3) 0.6591(2) 1.05036(16) 0.0662(7) Uani 1 1 d . . . . .
C19 C 0.2567(2) 0.35062(19) 0.69192(16) 0.0367(5) Uani 1 1 d . . . . .
H19 H 0.221827 0.337267 0.758658 0.044 Uiso 1 1 calc R U . . .
C13 C 0.6138(3) 0.3631(2) 0.04874(15) 0.0452(5) Uani 1 1 d . . . . .
H13A H 0.684904 0.315499 0.003062 0.068 Uiso 1 1 calc R U . . .
H13B H 0.509704 0.353495 0.031737 0.068 Uiso 1 1 calc R U . . .
H13C H 0.631699 0.447563 0.042910 0.068 Uiso 1 1 calc R U . . .
C10 C 0.8015(2) 0.3431(2) 0.18144(15) 0.0361(5) Uani 1 1 d . . . . .
H10A H 0.871647 0.308841 0.127059 0.043 Uiso 1 1 calc R U . . .
H10B H 0.807756 0.430550 0.181774 0.043 Uiso 1 1 calc R U . . .
C7 C 1.0813(2) 0.18990(18) 0.35719(15) 0.0319(4) Uani 1 1 d . . . . .
C9 C 0.9965(2) 0.24656(18) 0.27659(15) 0.0315(4) Uani 1 1 d . . . . .
H9 H 1.051239 0.251266 0.214343 0.038 Uiso 1 1 calc R U . . .
C16 C 0.3587(2) 0.38970(18) 0.49160(15) 0.0303(4) Uani 1 1 d . . . . .
C17 C 0.2104(2) 0.4387(2) 0.52824(16) 0.0386(5) Uani 1 1 d . . . . .
H17 H 0.145525 0.483944 0.484984 0.046 Uiso 1 1 calc R U . . .
C21 C 0.4577(2) 0.32296(17) 0.55627(14) 0.0281(4) Uani 1 1 d . . . . .
N5 N 0.8718(3) 0.51914(19) 0.87938(17) 0.0559(6) Uani 1 1 d . . . . .
C8 C 1.0174(2) 0.18279(17) 0.45662(15) 0.0290(4) Uani 1 1 d . . . . .
C20 C 0.4019(2) 0.30163(18) 0.65787(14) 0.0304(4) Uani 1 1 d . . . . .
C14 C 0.5220(2) 0.39846(19) 0.22550(14) 0.0350(5) Uani 1 1 d . . . . .
H14A H 0.540517 0.483182 0.214919 0.042 Uiso 1 1 calc R U . . .
H14B H 0.418884 0.389120 0.203992 0.042 Uiso 1 1 calc R U . . .
C3 C 1.1076(2) 0.11848(18) 0.53023(15) 0.0325(4) Uani 1 1 d . . . . .
N7 N 0.8396(2) 0.7326(2) 0.99974(15) 0.0515(5) Uani 1 1 d . . . . .
C11 C 0.6378(2) 0.31941(18) 0.15843(14) 0.0310(4) Uani 1 1 d . . . . .
C15 C 0.3985(2) 0.40456(18) 0.38574(15) 0.0318(4) Uani 1 1 d . . . . .
H15 H 0.321144 0.444041 0.347820 0.038 Uiso 1 1 calc R U . . .
C22 C 0.4595(3) 0.2105(2) 0.81997(15) 0.0413(5) Uani 1 1 d . . . . .
H22A H 0.358413 0.180381 0.826263 0.050 Uiso 1 1 calc R U . . .
H22B H 0.454665 0.286914 0.856687 0.050 Uiso 1 1 calc R U . . .
C23 C 0.5772(3) 0.1200(2) 0.86306(17) 0.0557(7) Uani 1 1 d . . . . .
H23A H 0.549861 0.106306 0.933504 0.084 Uiso 1 1 calc R U . . .
H23B H 0.580813 0.044524 0.826582 0.084 Uiso 1 1 calc R U . . .
H23C H 0.676727 0.150683 0.856899 0.084 Uiso 1 1 calc R U . . .

loop_
_atom_site_aniso_label
_atom_site_aniso_U_11
_atom_site_aniso_U_22
_atom_site_aniso_U_33
_atom_site_aniso_U_23
_atom_site_aniso_U_13
_atom_site_aniso_U_12
Cu1 0.02251(12) 0.03362(14) 0.02144(12) 0.00062(9) -0.00146(9) 0.00259(9)
Cu2 0.0357(2) 0.0461(2) 0.02883(19) 0.00138(15) -0.00123(14) -0.00705(16)
Na1 0.0363(4) 0.0582(5) 0.0274(4) 0.0007(4) -0.0044(3) 0.0052(4)
O1 0.0245(7) 0.0482(9) 0.0275(7) 0.0025(6) -0.0022(5) 0.0096(6)
O2 0.0249(7) 0.0528(9) 0.0256(7) 0.0057(6) 0.0011(5) 0.0068(6)
O3 0.0338(8) 0.0429(8) 0.0359(8) 0.0047(6) -0.0106(6) 0.0040(6)
O4 0.0378(8) 0.0522(9) 0.0229(7) 0.0031(6) 0.0029(6) 0.0018(7)
N2 0.0281(8) 0.0333(9) 0.0235(8) 0.0005(7) -0.0030(6) 0.0020(7)
N3 0.0606(13) 0.0566(13) 0.0478(12) -0.0122(10) -0.0142(10) -0.0024(10)
N1 0.0280(8) 0.0339(9) 0.0254(8) -0.0004(7) -0.0008(6) -0.0022(7)
N8 0.0853(18) 0.0847(19) 0.0559(14) 0.0070(13) -0.0021(13) 0.0269(15)
N4 0.0343(9) 0.0447(11) 0.0377(10) 0.0056(9) -0.0065(8) -0.0032(8)
C4 0.0312(11) 0.0455(13) 0.0551(14) -0.0018(11) -0.0145(10) 0.0069(9)
C2 0.0437(12) 0.0335(11) 0.0457(12) 0.0053(9) -0.0215(10) -0.0001(9)
C5 0.0247(10) 0.0616(16) 0.0611(15) -0.0102(12) 0.0001(10) 0.0094(10)
C1 0.0678(17) 0.0522(15) 0.0426(13) 0.0068(11) -0.0191(12) 0.0056(12)
C6 0.0259(10) 0.0521(14) 0.0471(13) -0.0088(11) 0.0038(9) 0.0016(9)
C12 0.0480(13) 0.0409(12) 0.0381(12) -0.0019(10) -0.0090(10) -0.0042(10)
C18 0.0276(10) 0.0493(13) 0.0447(12) -0.0089(10) 0.0066(9) 0.0018(9)
N6 0.0821(16) 0.0730(16) 0.0378(11) -0.0133(11) -0.0147(11) 0.0273(13)
C19 0.0357(11) 0.0422(12) 0.0318(11) -0.0082(9) 0.0091(9) -0.0078(9)
C13 0.0536(14) 0.0550(14) 0.0259(11) 0.0035(10) -0.0060(9) 0.0013(11)
C10 0.0367(11) 0.0453(12) 0.0259(10) 0.0072(9) 0.0007(8) -0.0045(9)
C7 0.0237(9) 0.0355(11) 0.0362(11) -0.0060(9) -0.0001(8) -0.0019(8)
C9 0.0287(10) 0.0357(11) 0.0300(10) -0.0037(8) 0.0044(8) -0.0050(8)
C16 0.0244(9) 0.0344(11) 0.0314(10) -0.0032(8) -0.0002(8) -0.0006(8)
C17 0.0269(10) 0.0458(13) 0.0415(12) -0.0042(10) -0.0017(9) 0.0046(9)
C21 0.0245(9) 0.0328(10) 0.0271(9) -0.0052(8) 0.0006(7) -0.0032(8)
N5 0.0676(14) 0.0452(12) 0.0585(13) -0.0021(10) -0.0310(11) -0.0083(10)
C8 0.0232(9) 0.0281(10) 0.0358(10) -0.0043(8) -0.0045(8) -0.0003(8)
C20 0.0307(10) 0.0335(11) 0.0273(10) -0.0045(8) 0.0000(8) -0.0051(8)
C14 0.0381(11) 0.0394(12) 0.0260(10) 0.0045(8) -0.0056(8) 0.0064(9)
C3 0.0284(10) 0.0316(11) 0.0379(11) -0.0029(9) -0.0070(8) -0.0015(8)
N7 0.0501(12) 0.0671(14) 0.0341(10) -0.0099(10) 0.0048(9) 0.0076(11)
C11 0.0350(10) 0.0353(11) 0.0220(9) 0.0014(8) -0.0038(8) 0.0008(8)
C15 0.0278(10) 0.0355(11) 0.0312(10) 0.0003(8) -0.0072(8) 0.0043(8)
C22 0.0498(13) 0.0519(14) 0.0224(10) -0.0013(9) 0.0020(9) -0.0076(10)
C23 0.0829(19) 0.0509(15) 0.0315(12) 0.0041(11) 0.0003(12) 0.0004(13)

loop_
_atom_type_symbol
_atom_type_description
_atom_type_scat_dispersion_real
_atom_type_scat_dispersion_imag
_atom_type_scat_source
C C 0.0033 0.0016 'International Tables Vol C Tables 4.2.6.8 and 6.1.1.4'
H H 0.0000 0.0000 'International Tables Vol C Tables 4.2.6.8 and 6.1.1.4'
N N 0.0061 0.0033 'International Tables Vol C Tables 4.2.6.8 and 6.1.1.4'
O O 0.0106 0.0060 'International Tables Vol C Tables 4.2.6.8 and 6.1.1.4'
Na Na 0.0362 0.0249 'International Tables Vol C Tables 4.2.6.8 and 6.1.1.4'
Cu Cu 0.3201 1.2651 'International Tables Vol C Tables 4.2.6.8 and 6.1.1.4'

loop_
_geom_angle_atom_site_label_1
_geom_angle_atom_site_label_2
_geom_angle_atom_site_label_3
_geom_angle
_geom_angle_site_symmetry_1
_geom_angle_site_symmetry_3
_geom_angle_publ_flag
O2 Cu1 O1 80.17(5) . . ?
O2 Cu1 N1 169.28(6) . . ?
O1 Cu1 N1 91.47(6) . . ?
O2 Cu1 N2 91.88(6) . . ?
O1 Cu1 N2 171.96(6) . . ?
N1 Cu1 N2 96.57(6) . . ?
O2 Cu1 Na1 40.36(4) . . ?
O1 Cu1 Na1 40.07(4) . . ?
N1 Cu1 Na1 131.53(5) . . ?
N2 Cu1 Na1 131.90(5) . . ?
N6 Cu2 N6 180.00(7) . 2_767 ?
N6 Cu2 N5 89.66(9) . 2_767 ?
N6 Cu2 N5 90.34(9) 2_767 2_767 ?
N6 Cu2 N5 90.34(9) . . ?
N6 Cu2 N5 89.66(9) 2_767 . ?
N5 Cu2 N5 180.0 2_767 . ?
O1 Na1 O2 65.18(5) . . ?
O1 Na1 N3 119.28(8) . . ?
O2 Na1 N3 114.24(7) . . ?
O1 Na1 O3 67.39(5) . . ?
O2 Na1 O3 130.79(6) . . ?
N3 Na1 O3 99.62(7) . . ?
O1 Na1 O4 131.13(6) . . ?
O2 Na1 O4 66.32(5) . . ?
N3 Na1 O4 86.07(7) . . ?
O3 Na1 O4 154.33(6) . . ?
O1 Na1 Cu1 32.73(3) . . ?
O2 Na1 Cu1 32.66(3) . . ?
N3 Na1 Cu1 119.55(6) . . ?
O3 Na1 Cu1 99.80(4) . . ?
O4 Na1 Cu1 98.97(4) . . ?
C8 O1 Cu1 129.80(12) . . ?
C8 O1 Na1 122.12(12) . . ?
Cu1 O1 Na1 107.20(6) . . ?
C21 O2 Cu1 128.99(12) . . ?
C21 O2 Na1 121.06(12) . . ?
Cu1 O2 Na1 106.98(6) . . ?
C3 O3 C2 117.07(16) . . ?
C3 O3 Na1 117.04(11) . . ?
C2 O3 Na1 125.89(13) . . ?
C20 O4 C22 117.88(15) . . ?
C20 O4 Na1 114.42(11) . . ?
C22 O4 Na1 123.21(12) . . ?
C15 N2 C14 113.33(16) . . ?
C15 N2 Cu1 122.76(13) . . ?
C14 N2 Cu1 123.79(12) . . ?
N4 N3 Na1 173.50(19) . . ?
C9 N1 C10 114.73(16) . . ?
C9 N1 Cu1 124.10(13) . . ?
C10 N1 Cu1 121.15(12) . . ?
N3 N4 N5 176.4(2) . . ?
C3 C4 C5 120.6(2) . . ?
O3 C2 C1 108.33(18) . . ?
C6 C5 C4 120.3(2) . . ?
C5 C6 C7 120.5(2) . . ?
C17 C18 C19 120.47(19) . . ?
N7 N6 Cu2 123.63(17) . . ?
C20 C19 C18 120.24(19) . . ?
N1 C10 C11 114.53(16) . . ?
C8 C7 C6 120.04(19) . . ?
C8 C7 C9 122.32(17) . . ?
C6 C7 C9 117.56(19) . . ?
N1 C9 C7 128.47(18) . . ?
C21 C16 C17 120.25(18) . . ?
C21 C16 C15 122.00(17) . . ?
C17 C16 C15 117.64(18) . . ?
C18 C17 C16 120.4(2) . . ?
O2 C21 C16 123.54(17) . . ?
O2 C21 C20 118.33(17) . . ?
C16 C21 C20 118.12(17) . . ?
N4 N5 Cu2 125.45(17) . . ?
O1 C8 C7 123.06(17) . . ?
O1 C8 C3 118.76(17) . . ?
C7 C8 C3 118.17(17) . . ?
O4 C20 C19 125.02(18) . . ?
O4 C20 C21 114.50(16) . . ?
C19 C20 C21 120.48(18) . . ?
N2 C14 C11 114.90(15) . . ?
O3 C3 C4 124.95(19) . . ?
O3 C3 C8 114.65(16) . . ?
C4 C3 C8 120.39(19) . . ?
N8 N7 N6 177.1(3) . . ?
C14 C11 C10 110.05(17) . . ?
C14 C11 C12 111.78(17) . . ?
C10 C11 C12 112.40(17) . . ?
C14 C11 C13 106.29(16) . . ?
C10 C11 C13 106.41(17) . . ?
C12 C11 C13 109.57(17) . . ?
N2 C15 C16 129.00(17) . . ?
O4 C22 C23 108.43(18) . . ?

loop_
_geom_bond_atom_site_label_1
_geom_bond_atom_site_label_2
_geom_bond_distance
_geom_bond_site_symmetry_2
_geom_bond_publ_flag
Cu1 O2 1.9202(13) . ?
Cu1 O1 1.9262(13) . ?
Cu1 N1 1.9755(16) . ?
Cu1 N2 1.9830(15) . ?
Cu1 Na1 3.4033(9) . ?
Cu2 N6 1.951(2) . ?
Cu2 N6 1.951(2) 2_767 ?
Cu2 N5 1.9859(19) 2_767 ?
Cu2 N5 1.9860(19) . ?
Na1 O1 2.2934(15) . ?
Na1 O2 2.3046(15) . ?
Na1 N3 2.411(2) . ?
Na1 O3 2.4282(16) . ?
Na1 O4 2.4764(16) . ?
O1 C8 1.307(2) . ?
O2 C21 1.312(2) . ?
O3 C3 1.369(2) . ?
O3 C2 1.436(2) . ?
O4 C20 1.372(2) . ?
O4 C22 1.437(2) . ?
N2 C15 1.287(2) . ?
N2 C14 1.482(2) . ?
N3 N4 1.154(3) . ?
N1 C9 1.290(2) . ?
N1 C10 1.472(2) . ?
N8 N7 1.146(3) . ?
N4 N5 1.180(3) . ?
C4 C3 1.375(3) . ?
C4 C5 1.396(3) . ?
C2 C1 1.492(3) . ?
C5 C6 1.355(3) . ?
C6 C7 1.416(3) . ?
C12 C11 1.521(3) . ?
C18 C17 1.363(3) . ?
C18 C19 1.394(3) . ?
N6 N7 1.191(3) . ?
C19 C20 1.378(3) . ?
C13 C11 1.537(3) . ?
C10 C11 1.520(3) . ?
C7 C8 1.400(3) . ?
C7 C9 1.428(3) . ?
C16 C21 1.396(3) . ?
C16 C17 1.411(3) . ?
C16 C15 1.431(3) . ?
C21 C20 1.425(3) . ?
C8 C3 1.420(3) . ?
C14 C11 1.516(3) . ?
C22 C23 1.487(3) . ?
